data_2237735
loop_
_publ_author_name
'Zaman, Ibrahim G\"oker'
'\,Caylak Deliba\,s, Nagihan'
'Necefo\(glu, Hacali'
'H\"okelek, Tuncer'

_publ_section_title
;
 <i>trans</i>-Tetraaquabis(isonicotinamide-\k<i>N</i>^1^)zinc
 bis(3-hydroxybenzoate) tetrahydrate
;
_journal_coeditor_code XU5683
_journal_issue 4
_journal_name_full 'Acta Crystallographica Section E'
_journal_page_first m198
_journal_page_last m199
_journal_paper_doi 10.1107/S1600536813006466
_journal_volume 69
_journal_year 2013
_chemical_formula_iupac '[Zn (C6 H6 N2 O)2 (H2 O)4] (C7 H5 O3)2, 4H2 O'
_chemical_formula_moiety 'C12 H20 N4 O6 Zn 2+, 2(C7 H5 O3 -), 4(H2 O)'
_chemical_formula_sum 'C26 H38 N4 O16 Zn'
_chemical_formula_weight 727.99
_chemical_name_systematic
;
<i>trans</i>-Tetraaquabis(isonicotinamide-\k<i>N</i>^1^)zinc
bis(3-hydroxybenzoate) tetrahydrate
;
_space_group_IT_number 14
_symmetry_cell_setting monoclinic
_symmetry_space_group_name_Hall '-P 2yn'
_symmetry_space_group_name_H-M 'P 1 21/n 1'
_atom_sites_solution_hydrogens geom
_atom_sites_solution_primary direct
_atom_sites_solution_secondary difmap
_audit_creation_method SHELXL-97
_cell_angle_alpha 90.00
_cell_angle_beta 99.993(3)
_cell_angle_gamma 90.00
_cell_formula_units_Z 2
_cell_length_a 6.7002(2)
_cell_length_b 17.0005(4)
_cell_length_c 13.6000(3)
_cell_measurement_reflns_used 7045
_cell_measurement_temperature 100(2)
_cell_measurement_theta_max 28.38
_cell_measurement_theta_min 2.40
_cell_volume 1525.63(7)
_computing_cell_refinement 'SAINT (Bruker, 2007)'
_computing_data_collection 'APEX2 (Bruker, 2007)'
_computing_data_reduction 'SAINT (Bruker, 2007)'
_computing_molecular_graphics 'ORTEP-3 for Windows (Farrugia, 2012)'
_computing_publication_material 'WinGX (Farrugia, 2012) and PLATON (Spek, 2009)'
_computing_structure_refinement 'SHELXL97 (Sheldrick, 2008)'
_computing_structure_solution 'SHELXS97 (Sheldrick, 2008)'
_diffrn_ambient_temperature 100(2)
_diffrn_measured_fraction_theta_full 0.993
_diffrn_measured_fraction_theta_max 0.993
_diffrn_measurement_device_type 'Bruker Kappa APEXII CCD area-detector'
_diffrn_measurement_method '\f and \w scans'
_diffrn_radiation_monochromator graphite
_diffrn_radiation_source 'fine-focus sealed tube'
_diffrn_radiation_type MoK\a
_diffrn_radiation_wavelength 0.71073
_diffrn_reflns_av_R_equivalents 0.0330
_diffrn_reflns_av_sigmaI/netI 0.0306
_diffrn_reflns_limit_h_max 8
_diffrn_reflns_limit_h_min -8
_diffrn_reflns_limit_k_max 22
_diffrn_reflns_limit_k_min -22
_diffrn_reflns_limit_l_max 18
_diffrn_reflns_limit_l_min -18
_diffrn_reflns_number 14180
_diffrn_reflns_theta_full 28.45
_diffrn_reflns_theta_max 28.45
_diffrn_reflns_theta_min 2.40
_exptl_absorpt_coefficient_mu 0.889
_exptl_absorpt_correction_T_max 0.752
_exptl_absorpt_correction_T_min 0.720
_exptl_absorpt_correction_type multi-scan
_exptl_absorpt_process_details '(SADABS; Bruker, 2005)'
_exptl_crystal_colour colorless
_exptl_crystal_density_diffrn 1.585
_exptl_crystal_density_method 'not measured'
_exptl_crystal_description block
_exptl_crystal_F_000 760
_exptl_crystal_size_max 0.38
_exptl_crystal_size_mid 0.38
_exptl_crystal_size_min 0.32
_refine_diff_density_max 1.413
_refine_diff_density_min -0.473
_refine_ls_extinction_method none
_refine_ls_goodness_of_fit_ref 1.268
_refine_ls_hydrogen_treatment mixed
_refine_ls_matrix_type full
_refine_ls_number_parameters 264
_refine_ls_number_reflns 3808
_refine_ls_number_restraints 0
_refine_ls_restrained_S_all 1.268
_refine_ls_R_factor_all 0.0514
_refine_ls_R_factor_gt 0.0472
_refine_ls_shift/su_max 0.000
_refine_ls_shift/su_mean 0.000
_refine_ls_structure_factor_coef Fsqd
_refine_ls_weighting_details 'calc w=1/[\s^2^(Fo^2^)+(0.0244P)^2^+3.4855P] where P=(Fo^2^+2Fc^2^)/3'
_refine_ls_weighting_scheme calc
_refine_ls_wR_factor_gt 0.1106
_refine_ls_wR_factor_ref 0.1137
_reflns_number_gt 3497
_reflns_number_total 3808
_reflns_threshold_expression I>2\s(I)
_cod_data_source_file xu5683.cif
_cod_data_source_block I
_cod_original_sg_symbol_H-M 'P 21/n'
_cod_database_code 2237735
_cod_database_fobs_code 2237735

loop_
_symmetry_equiv_pos_as_xyz
'x, y, z'
'-x+1/2, y+1/2, -z+1/2'
'-x, -y, -z'
'x-1/2, -y-1/2, z-1/2'

loop_
_atom_site_type_symbol
_atom_site_label
_atom_site_fract_x
_atom_site_fract_y
_atom_site_fract_z
_atom_site_U_iso_or_equiv
_atom_site_adp_type
_atom_site_calc_flag
_atom_site_refinement_flags
_atom_site_occupancy
_atom_site_symmetry_multiplicity
Zn Zn1 0.5000 0.0000 0.5000 0.00963(12) Uani d S 1 2
O O1 0.1790(3) 0.11717(11) 0.83803(14) 0.0153(4) Uani d . 1 1
O O2 0.0781(3) 0.04165(11) 0.70518(14) 0.0141(4) Uani d . 1 1
O O3 0.0140(3) 0.39187(11) 0.71927(15) 0.0172(4) Uani d . 1 1
H H3A 0.004(7) 0.428(3) 0.678(4) 0.051(14) Uiso d . 1 1
O O4 0.6024(3) 0.33081(11) 0.81904(14) 0.0168(4) Uani d . 1 1
O O5 0.6799(3) 0.04833(12) 0.40047(15) 0.0144(4) Uani d . 1 1
H H51 0.763(7) 0.017(3) 0.381(3) 0.041(12) Uiso d . 1 1
H H52 0.636(6) 0.070(2) 0.353(3) 0.028(11) Uiso d . 1 1
O O6 0.2262(3) 0.03391(12) 0.41227(15) 0.0166(4) Uani d . 1 1
H H61 0.140(8) 0.002(3) 0.385(4) 0.052(14) Uiso d . 1 1
H H62 0.192(6) 0.073(3) 0.386(3) 0.037(12) Uiso d . 1 1
O O7 -0.0930(4) 0.06755(13) 0.95598(17) 0.0201(4) Uani d . 1 1
H H71 -0.009(7) 0.084(3) 0.920(3) 0.040(12) Uiso d . 1 1
H H72A -0.201(14) 0.059(5) 0.930(6) 0.05(2) Uiso d P 0.60 1
H H72B -0.05(2) 0.026(8) 0.967(9) 0.059 Uiso d P 0.40 1
O O8 0.5012(4) 0.01950(12) 0.90057(16) 0.0171(4) Uani d . 1 1
H H81 0.398(7) 0.052(3) 0.882(3) 0.045(13) Uiso d . 1 1
H H82A 0.596(12) 0.037(4) 0.910(5) 0.03(2) Uiso d P 0.60 1
H H82B 0.497(16) 0.008(6) 0.959(7) 0.030 Uiso d P 0.40 1
N N1 0.5135(3) 0.10959(12) 0.57473(16) 0.0104(4) Uani d . 1 1
N N2 0.4845(4) 0.39638(14) 0.67657(18) 0.0148(5) Uani d . 1 1
H H21 0.440(6) 0.395(2) 0.616(3) 0.037(11) Uiso d . 1 1
H H22 0.474(5) 0.438(2) 0.705(3) 0.019(9) Uiso d . 1 1
C C1 0.1097(4) 0.10822(15) 0.74642(19) 0.0111(5) Uani d . 1 1
C C2 0.0586(4) 0.18077(15) 0.68340(19) 0.0109(5) Uani d . 1 1
C C3 0.0647(4) 0.25421(15) 0.72947(19) 0.0117(5) Uani d . 1 1
H H3 0.1021 0.2584 0.7984 0.014 Uiso calc R 1 1
C C4 0.0147(4) 0.32091(15) 0.67183(19) 0.0124(5) Uani d . 1 1
C C5 -0.0367(4) 0.31508(15) 0.5682(2) 0.0144(5) Uani d . 1 1
H H5 -0.0688 0.3600 0.5298 0.017 Uiso calc R 1 1
C C6 -0.0395(4) 0.24190(16) 0.5227(2) 0.0149(5) Uani d . 1 1
H H6 -0.0723 0.2380 0.4536 0.018 Uiso calc R 1 1
C C7 0.0063(4) 0.17457(15) 0.57989(19) 0.0132(5) Uani d . 1 1
H H7 0.0022 0.1255 0.5493 0.016 Uiso calc R 1 1
C C8 0.5621(4) 0.11492(15) 0.67488(19) 0.0120(5) Uani d . 1 1
H H8 0.5891 0.0689 0.7118 0.014 Uiso calc R 1 1
C C9 0.5736(4) 0.18572(15) 0.72495(19) 0.0120(5) Uani d . 1 1
H H9 0.6091 0.1871 0.7941 0.014 Uiso calc R 1 1
C C10 0.5317(4) 0.25512(14) 0.67106(19) 0.0101(5) Uani d . 1 1
C C11 0.4793(4) 0.24979(15) 0.56786(19) 0.0122(5) Uani d . 1 1
H H11 0.4491 0.2948 0.5293 0.015 Uiso calc R 1 1
C C12 0.4728(4) 0.17650(15) 0.52330(19) 0.0127(5) Uani d . 1 1
H H12 0.4385 0.1736 0.4541 0.015 Uiso calc R 1 1
C C13 0.5426(4) 0.33143(15) 0.72775(19) 0.0118(5) Uani d . 1 1

loop_
_atom_site_aniso_label
_atom_site_aniso_U_11
_atom_site_aniso_U_22
_atom_site_aniso_U_33
_atom_site_aniso_U_12
_atom_site_aniso_U_13
_atom_site_aniso_U_23
Zn1 0.0128(2) 0.00708(19) 0.00863(19) 0.00011(15) 0.00070(14) -0.00048(15)
O1 0.0184(10) 0.0151(9) 0.0118(9) 0.0005(7) 0.0012(7) 0.0016(7)
O2 0.0166(9) 0.0098(8) 0.0150(9) -0.0010(7) 0.0003(7) -0.0002(7)
O3 0.0250(11) 0.0099(9) 0.0162(9) 0.0003(8) 0.0025(8) -0.0012(7)
O4 0.0261(11) 0.0121(9) 0.0112(9) -0.0017(8) 0.0006(8) -0.0013(7)
O5 0.0175(10) 0.0138(9) 0.0125(9) 0.0015(8) 0.0048(8) 0.0016(7)
O6 0.0172(10) 0.0104(9) 0.0187(10) 0.0010(8) -0.0061(8) 0.0019(8)
O7 0.0234(12) 0.0196(10) 0.0189(10) -0.0029(9) 0.0078(9) -0.0003(8)
O8 0.0185(11) 0.0133(9) 0.0183(10) 0.0019(8) 0.0000(8) -0.0001(8)
N1 0.0094(10) 0.0106(10) 0.0110(10) -0.0018(8) 0.0010(8) -0.0011(8)
N2 0.0215(12) 0.0100(10) 0.0124(11) 0.0012(9) 0.0015(9) -0.0027(8)
C1 0.0079(11) 0.0122(11) 0.0135(12) -0.0005(9) 0.0028(9) 0.0007(9)
C2 0.0106(11) 0.0105(11) 0.0117(11) 0.0000(9) 0.0023(9) 0.0023(9)
C3 0.0095(11) 0.0142(12) 0.0107(11) -0.0013(9) 0.0001(9) -0.0001(9)
C4 0.0114(11) 0.0098(11) 0.0158(12) -0.0014(9) 0.0016(9) -0.0018(9)
C5 0.0150(12) 0.0123(12) 0.0152(12) -0.0013(10) 0.0008(10) 0.0038(9)
C6 0.0162(13) 0.0169(13) 0.0110(12) -0.0017(10) 0.0008(9) 0.0004(9)
C7 0.0144(12) 0.0124(11) 0.0130(12) -0.0016(9) 0.0030(9) -0.0012(9)
C8 0.0131(12) 0.0101(11) 0.0129(12) 0.0004(9) 0.0025(9) 0.0014(9)
C9 0.0127(12) 0.0130(12) 0.0102(11) 0.0005(9) 0.0015(9) -0.0002(9)
C10 0.0081(11) 0.0103(11) 0.0122(11) -0.0006(9) 0.0021(9) -0.0021(9)
C11 0.0141(12) 0.0095(11) 0.0126(12) 0.0014(9) 0.0010(9) 0.0009(9)
C13 0.0117(12) 0.0110(11) 0.0131(12) -0.0018(9) 0.0034(9) -0.0020(9)
C12 0.0149(12) 0.0125(12) 0.0105(11) -0.0008(9) 0.0020(9) -0.0009(9)

loop_
_atom_type_symbol
_atom_type_description
_atom_type_scat_dispersion_real
_atom_type_scat_dispersion_imag
_atom_type_scat_source
C C 0.0033 0.0016 'International Tables Vol C Tables 4.2.6.8 and 6.1.1.4'
H H 0.0000 0.0000 'International Tables Vol C Tables 4.2.6.8 and 6.1.1.4'
N N 0.0061 0.0033 'International Tables Vol C Tables 4.2.6.8 and 6.1.1.4'
O O 0.0106 0.0060 'International Tables Vol C Tables 4.2.6.8 and 6.1.1.4'
Zn Zn 0.2839 1.4301 'International Tables Vol C Tables 4.2.6.8 and 6.1.1.4'

loop_
_geom_angle_atom_site_label_1
_geom_angle_atom_site_label_2
_geom_angle_atom_site_label_3
_geom_angle_site_symmetry_1
_geom_angle_site_symmetry_3
_geom_angle
O5 Zn1 O5 . 3_656 180.0
O6 Zn1 O5 . . 93.93(8)
O6 Zn1 O5 3_656 . 86.07(8)
O6 Zn1 O5 . 3_656 86.07(8)
O6 Zn1 O5 3_656 3_656 93.93(8)
O6 Zn1 O6 . 3_656 180.00(10)
O6 Zn1 N1 . . 89.51(8)
O6 Zn1 N1 3_656 . 90.49(8)
O6 Zn1 N1 . 3_656 90.49(8)
O6 Zn1 N1 3_656 3_656 89.51(8)
N1 Zn1 O5 . . 89.07(8)
N1 Zn1 O5 3_656 . 90.93(8)
N1 Zn1 O5 . 3_656 90.93(8)
N1 Zn1 O5 3_656 3_656 89.07(8)
N1 Zn1 N1 . 3_656 180.00(5)
C4 O3 H3A . . 110(3)
Zn1 O5 H51 . . 116(3)
Zn1 O5 H52 . . 123(3)
H52 O5 H51 . . 102(4)
Zn1 O6 H61 . . 123(3)
Zn1 O6 H62 . . 131(3)
H61 O6 H62 . . 103(4)
H71 O7 H72B . . 96(10)
H72A O7 H71 . . 118(7)
H72A O7 H72B . . 104(10)
H81 O8 H82A . . 116(6)
H81 O8 H82B . . 106(8)
H82A O8 H82B . . 96(9)
C8 N1 Zn1 . . 121.81(17)
C12 N1 Zn1 . . 120.62(17)
C12 N1 C8 . . 117.6(2)
C13 N2 H21 . . 122(3)
C13 N2 H22 . . 121(2)
H22 N2 H21 . . 117(4)
O1 C1 O2 . . 123.4(2)
O1 C1 C2 . . 118.1(2)
O2 C1 C2 . . 118.4(2)
C3 C2 C1 . . 119.4(2)
C3 C2 C7 . . 120.3(2)
C7 C2 C1 . . 120.3(2)
C2 C3 H3 . . 120.2
C4 C3 C2 . . 119.5(2)
C4 C3 H3 . . 120.2
O3 C4 C3 . . 118.4(2)
O3 C4 C5 . . 121.2(2)
C3 C4 C5 . . 120.4(2)
C4 C5 H5 . . 120.1
C6 C5 C4 . . 119.7(2)
C6 C5 H5 . . 120.1
C5 C6 H6 . . 119.8
C7 C6 C5 . . 120.3(2)
C7 C6 H6 . . 119.8
C2 C7 H7 . . 120.1
C6 C7 C2 . . 119.7(2)
C6 C7 H7 . . 120.1
N1 C8 C9 . . 122.7(2)
N1 C8 H8 . . 118.6
C9 C8 H8 . . 118.6
C8 C9 C10 . . 119.4(2)
C8 C9 H9 . . 120.3
C10 C9 H9 . . 120.3
C9 C10 C13 . . 118.3(2)
C11 C10 C9 . . 118.0(2)
C11 C10 C13 . . 123.7(2)
C10 C11 H11 . . 120.5
C12 C11 C10 . . 119.0(2)
C12 C11 H11 . . 120.5
N1 C12 C11 . . 123.3(2)
N1 C12 H12 . . 118.4
C11 C12 H12 . . 118.4
O4 C13 N2 . . 123.2(2)
O4 C13 C10 . . 119.1(2)
N2 C13 C10 . . 117.7(2)

loop_
_geom_bond_atom_site_label_1
_geom_bond_atom_site_label_2
_geom_bond_site_symmetry_2
_geom_bond_distance
Zn1 O5 . 2.1276(19)
Zn1 O5 3_656 2.1276(19)
Zn1 O6 . 2.089(2)
Zn1 O6 3_656 2.089(2)
Zn1 N1 . 2.117(2)
Zn1 N1 3_656 2.117(2)
O1 C1 . 1.261(3)
O2 C1 . 1.264(3)
O3 C4 . 1.369(3)
O3 H3A . 0.83(5)
O4 C13 . 1.237(3)
O5 H51 . 0.85(5)
O5 H52 . 0.76(4)
O6 H61 . 0.83(5)
O6 H62 . 0.77(5)
O7 H71 . 0.85(5)
O7 H72A . 0.76(9)
O7 H72B . 0.78(13)
O8 H81 . 0.88(5)
O8 H82A . 0.69(8)
O8 H82B . 0.82(9)
N1 C8 . 1.347(3)
N1 C12 . 1.338(3)
N2 C13 . 1.327(3)
N2 H21 . 0.83(4)
N2 H22 . 0.81(4)
C2 C1 . 1.507(3)
C2 C3 . 1.394(3)
C2 C7 . 1.394(3)
C3 H3 . 0.9300
C4 C3 . 1.386(4)
C5 C4 . 1.395(4)
C5 C6 . 1.388(4)
C5 H5 . 0.9300
C6 H6 . 0.9300
C7 C6 . 1.388(4)
C7 H7 . 0.9300
C8 C9 . 1.379(3)
C8 H8 . 0.9300
C9 C10 . 1.392(3)
C9 H9 . 0.9300
C10 C11 . 1.389(3)
C10 C13 . 1.504(3)
C11 C12 . 1.383(3)
C11 H11 . 0.9300
C12 H12 . 0.9300

loop_
_geom_hbond_atom_site_label_D
_geom_hbond_atom_site_label_H
_geom_hbond_atom_site_label_A
_geom_hbond_site_symmetry_A
_geom_hbond_distance_DH
_geom_hbond_distance_HA
_geom_hbond_distance_DA
_geom_hbond_angle_DHA
_geom_hbond_publ_flag
O3 H3A O8 2_556 0.83(5) 1.88(5) 2.705(3) 172(5) yes
N2 H21 O7 4_665 0.83(4) 2.24(4) 3.017(3) 157(3) yes
N2 H22 O2 2_556 0.82(4) 2.21(4) 3.016(3) 172(3) yes
O5 H51 O2 3_656 0.85(5) 1.98(5) 2.800(3) 162(4) yes
O5 H52 O3 4_665 0.76(4) 1.97(4) 2.719(3) 170(4) yes
O6 H61 O2 3_556 0.83(5) 1.89(5) 2.689(3) 161(5) yes
O6 H62 O4 4_565 0.77(5) 1.92(5) 2.687(3) 179(5) yes
O7 H71 O1 . 0.85(5) 1.91(5) 2.761(3) 178(3) yes
O7 H72A O8 1_455 0.76(9) 2.08(9) 2.814(4) 163(8) yes
O7 H72B O7 3_557 0.78(9) 2.03(9) 2.783(3) 160(8) yes
O8 H81 O1 . 0.89(5) 1.85(5) 2.739(3) 177(4) yes
O8 H82A O7 1_655 0.69(8) 2.13(8) 2.814(4) 167(6) yes
O8 H82B O8 3_657 0.82(9) 1.96(9) 2.787(3) 178(6) yes
C11 H11 O7 4_665 0.93 2.54 3.455(3) 168 yes

loop_
_geom_torsion_atom_site_label_1
_geom_torsion_atom_site_label_2
_geom_torsion_atom_site_label_3
_geom_torsion_atom_site_label_4
_geom_torsion_site_symmetry_1
_geom_torsion
O5 Zn1 N1 C8 . -131.4(2)
O5 Zn1 N1 C8 3_656 48.6(2)
O5 Zn1 N1 C12 . 48.9(2)
O5 Zn1 N1 C12 3_656 -131.1(2)
O6 Zn1 N1 C8 . 134.7(2)
O6 Zn1 N1 C8 3_656 -45.3(2)
O6 Zn1 N1 C12 . -45.1(2)
O6 Zn1 N1 C12 3_656 134.9(2)
Zn1 N1 C8 C9 . 179.39(19)
C12 N1 C8 C9 . -0.8(4)
Zn1 N1 C12 C11 . -179.9(2)
C8 N1 C12 C11 . 0.3(4)
C3 C2 C1 O1 . -8.0(4)
C3 C2 C1 O2 . 170.9(2)
C7 C2 C1 O1 . 171.8(2)
C7 C2 C1 O2 . -9.3(4)
C1 C2 C3 C4 . -179.0(2)
C7 C2 C3 C4 . 1.2(4)
C1 C2 C7 C6 . -179.7(2)
C3 C2 C7 C6 . 0.1(4)
O3 C4 C3 C2 . 177.4(2)
C5 C4 C3 C2 . -1.6(4)
C6 C5 C4 O3 . -178.3(2)
C6 C5 C4 C3 . 0.6(4)
C4 C5 C6 C7 . 0.7(4)
C2 C7 C6 C5 . -1.0(4)
N1 C8 C9 C10 . 0.7(4)
C8 C9 C10 C11 . 0.1(4)
C8 C9 C10 C13 . 179.2(2)
C9 C10 C11 C12 . -0.6(4)
C13 C10 C11 C12 . -179.6(2)
C9 C10 C13 O4 . 5.2(4)
C9 C10 C13 N2 . -174.0(2)
C11 C10 C13 O4 . -175.7(2)
C11 C10 C13 N2 . 5.1(4)
C10 C11 C12 N1 . 0.4(4)
